data_7028083
loop_
_publ_author_name
'Pollard, Kimberly D.'
'Vittal, Jagadese J.'
'Yap, Glenn P. A.'
'Puddephatt, Richard J.'

_publ_section_title
;
 Yttrium \b-diketonate complexes with triglyme: ionic and neutral isomers
 and outer-sphere co-ordination of triglyme&#x200A;&#x2020;
;
_journal_issue 8
_journal_name_full 'Journal of the Chemical Society, Dalton Transactions'
_journal_page_first 1265
_journal_paper_doi 10.1039/a801344f
_journal_year 1998
_chemical_compound_source 'see text'
_chemical_formula_moiety Y(hfac)~4~.Y(hfac)2(triglime).0.25(Benzene+Toluene)
_chemical_formula_sum 'C41.25 H27.5 F36 O16 Y2'
_chemical_formula_weight 1640.95
_chemical_name_systematic
; 
 ? 
;
_space_group_IT_number 43
_symmetry_cell_setting orthorhombic
_symmetry_space_group_name_Hall 'F 2 -2d'
_symmetry_space_group_name_H-M 'F d d 2'
_atom_sites_solution_hydrogens geom
_atom_sites_solution_primary direct
_atom_sites_solution_secondary difmap
_audit_creation_method SHELXL
_cell_angle_alpha 90.00
_cell_angle_beta 90.00
_cell_angle_gamma 90.00
_cell_formula_units_Z 16
_cell_length_a 38.5473(7)
_cell_length_b 41.3150(2)
_cell_length_c 15.6324(3)
_cell_measurement_reflns_used 'ccd data'
_cell_measurement_temperature 300(2)
_cell_measurement_theta_max 'ccd data'
_cell_measurement_theta_min 'ccd data'
_cell_volume 24895.9(7)
_computing_data_reduction 'SHELXTL, Ver. 5.0, Siemens (1995)'
_computing_molecular_graphics 'SHELXTL, Ver. 5.0, Siemens (1995)'
_computing_publication_material 'SHELXTL, Ver. 5.0, Siemens (1995)'
_computing_structure_refinement 'SHELXTL, Ver. 5.0, Siemens (1995)'
_computing_structure_solution 'SHELXTL, Ver. 5.0, Siemens (1995)'
_diffrn_ambient_temperature 300(2)
_diffrn_measurement_device 'Siemens P4'
_diffrn_radiation_monochromator graphite
_diffrn_radiation_source 'rotating anode'
_diffrn_radiation_type MoK\a
_diffrn_radiation_wavelength 0.71073
_diffrn_reflns_av_R_equivalents 0.0528
_diffrn_reflns_av_sigmaI/netI 0.0674
_diffrn_reflns_limit_h_max 48
_diffrn_reflns_limit_h_min -48
_diffrn_reflns_limit_k_max 49
_diffrn_reflns_limit_k_min -50
_diffrn_reflns_limit_l_max 19
_diffrn_reflns_limit_l_min -19
_diffrn_reflns_number 49485
_diffrn_reflns_theta_max 26.41
_diffrn_reflns_theta_min 1.44
_exptl_absorpt_coefficient_mu 2.022
_exptl_absorpt_correction_T_max 0.745388
_exptl_absorpt_correction_T_min 0.594204
_exptl_absorpt_correction_type 'SADABS, Siemens (1996)'
_exptl_crystal_colour colorless
_exptl_crystal_density_diffrn 1.751
_exptl_crystal_density_method 'not measured'
_exptl_crystal_description 'big rock cut'
_exptl_crystal_F_000 12880
_exptl_crystal_size_max 0.5
_exptl_crystal_size_mid 0.5
_exptl_crystal_size_min 0.22
_refine_diff_density_max 0.856
_refine_diff_density_min -0.546
_refine_diff_density_rms 0.114
_refine_ls_abs_structure_details 'Flack H D (1983), Acta Cryst. A39, 876-881'
_refine_ls_abs_structure_Flack -0.004(11)
_refine_ls_extinction_coef 0.00007(2)
_refine_ls_extinction_expression Fc^*^=kFc[1+0.001xFc^2^\l^3^/sin(2\q)]^-1/4^
_refine_ls_extinction_method SHELXL
_refine_ls_goodness_of_fit_all 1.073
_refine_ls_goodness_of_fit_obs 1.170
_refine_ls_matrix_type full
_refine_ls_number_parameters 582
_refine_ls_number_reflns 12434
_refine_ls_number_restraints 7075
_refine_ls_restrained_S_all 1.080
_refine_ls_restrained_S_obs 1.131
_refine_ls_R_factor_all 0.1244
_refine_ls_R_factor_obs 0.0870
_refine_ls_shift/esd_max 0.090
_refine_ls_shift/esd_mean 0.008
_refine_ls_structure_factor_coef Fsqd
_refine_ls_weighting_details 'w=1/[\s^2^(Fo^2^)+(0.1625P)^2^+77.8337P] where P=(Fo^2^+2Fc^2^)/3'
_refine_ls_weighting_scheme calc
_refine_ls_wR_factor_all 0.2688
_refine_ls_wR_factor_obs 0.2385
_reflns_number_observed 8300
_reflns_number_total 12439
_reflns_observed_criterion >2sigma(I)
_cod_data_source_file f801344sup1.cif
_cod_data_source_block kim3
_cod_depositor_comments
;
The following automatic conversions were performed:

'_symmetry_cell_setting' value 'Orthorhombic' changed to
'orthorhombic' according to
/home/saulius/struct/CIF-dictionaries/cif_core.dic dictionary named
'cif_core.dic' version 2.4.2 from 2011-04-26.

Automatic conversion script
Id: cif_fix_values 1891 2012-01-12 08:04:46Z andrius 

The following automatic conversions were performed:

'_refine_ls_weighting_scheme' value 'calc
w=1/[\s^2^(Fo^2^)+(0.1625P)^2^+77.8337P] where P=(Fo^2^+2Fc^2^)/3'
was changed to 'calc'. New tag '_refine_ls_weighting_details' was
created. The value of the new tag was set to
'w=1/[\s^2^(Fo^2^)+(0.1625P)^2^+77.8337P] where P=(Fo^2^+2Fc^2^)/3'.

Automatic conversion script
Id: cif_fix_values 3143 2015-03-26 13:38:13Z robertas 
;
_cod_original_sg_symbol_H-M Fdd2
_cod_original_formula_sum 'C41.25 H27.50 F36 O16 Y2'
_cod_database_code 7028083

loop_
_symmetry_equiv_pos_as_xyz
'x, y, z'
'-x, -y, z'
'x+1/4, -y+1/4, z+1/4'
'-x+1/4, y+1/4, z+1/4'
'x, y+1/2, z+1/2'
'-x, -y+1/2, z+1/2'
'x+1/4, -y+3/4, z+3/4'
'-x+1/4, y+3/4, z+3/4'
'x+1/2, y, z+1/2'
'-x+1/2, -y, z+1/2'
'x+3/4, -y+1/4, z+3/4'
'-x+3/4, y+1/4, z+3/4'
'x+1/2, y+1/2, z'
'-x+1/2, -y+1/2, z'
'x+3/4, -y+3/4, z+1/4'
'-x+3/4, y+3/4, z+1/4'

loop_
_atom_site_aniso_label
_atom_site_aniso_U_11
_atom_site_aniso_U_22
_atom_site_aniso_U_33
_atom_site_aniso_U_23
_atom_site_aniso_U_13
_atom_site_aniso_U_12
Y1 0.0572(5) 0.0519(5) 0.0465(4) 0.0001(4) 0.0011(4) 0.0077(4)
O1 0.079(5) 0.061(4) 0.059(4) -0.008(3) 0.005(4) 0.001(4)
O2 0.059(4) 0.092(5) 0.073(5) -0.006(4) -0.009(4) 0.018(4)
O3 0.081(5) 0.061(4) 0.066(4) -0.010(3) 0.006(4) 0.001(4)
O4 0.093(5) 0.057(4) 0.068(5) -0.004(3) 0.019(4) 0.015(4)
O5 0.084(6) 0.081(5) 0.061(4) 0.003(4) 0.005(4) -0.003(4)
O6 0.090(5) 0.069(4) 0.054(4) 0.008(4) -0.015(4) -0.006(4)
O7 0.069(4) 0.072(4) 0.055(4) -0.002(3) -0.009(3) 0.015(4)
O8 0.065(4) 0.067(4) 0.056(4) -0.003(4) -0.005(3) 0.020(3)
Y2 0.0452(4) 0.0394(4) 0.0558(5) -0.0006(4) 0.0058(4) 0.0036(4)
O9 0.062(4) 0.053(4) 0.083(5) -0.021(3) 0.014(4) -0.003(3)
O10 0.042(3) 0.051(4) 0.105(6) -0.015(4) 0.014(3) 0.002(3)
O11 0.058(4) 0.055(4) 0.091(5) -0.017(4) 0.024(4) 0.003(3)
O12 0.058(4) 0.058(4) 0.080(5) -0.003(4) 0.012(4) 0.003(3)
O13 0.136(8) 0.057(4) 0.075(5) 0.009(4) -0.019(5) 0.002(5)
O14 0.075(5) 0.056(4) 0.093(6) 0.016(4) 0.010(4) 0.006(4)
O15 0.059(4) 0.064(4) 0.082(5) -0.006(4) 0.000(4) -0.010(3)
O16 0.089(5) 0.070(4) 0.062(4) 0.013(4) -0.028(4) -0.002(4)
C31 0.166(16) 0.127(12) 0.055(7) -0.006(8) -0.024(9) -0.002(11)
C38 0.125(11) 0.068(7) 0.081(8) 0.035(7) 0.011(8) -0.019(7)

loop_
_atom_site_label
_atom_site_type_symbol
_atom_site_fract_x
_atom_site_fract_y
_atom_site_fract_z
_atom_site_U_iso_or_equiv
_atom_site_thermal_displace_type
_atom_site_occupancy
_atom_site_calc_flag
_atom_site_refinement_flags
_atom_site_disorder_group
Y1 Y 0.11607(2) 0.20978(2) 0.06321(13) 0.0519(2) Uani 1 d . .
O1 O 0.0977(2) 0.1558(2) 0.0441(5) 0.066(2) Uani 1 d . .
O2 O 0.0736(2) 0.2108(2) -0.0440(5) 0.075(2) Uani 1 d . .
O3 O 0.0777(2) 0.1997(2) 0.1737(5) 0.069(2) Uani 1 d . .
O4 O 0.0847(2) 0.2572(2) 0.0810(5) 0.073(2) Uani 1 d . .
O5 O 0.1547(2) 0.2504(2) 0.0216(5) 0.075(2) Uani 1 d . .
O6 O 0.1409(2) 0.2301(2) 0.1891(5) 0.071(2) Uani 1 d . .
O7 O 0.1642(2) 0.1780(2) 0.0968(5) 0.065(2) Uani 1 d . .
O8 O 0.1417(2) 0.1940(2) -0.0659(5) 0.063(2) Uani 1 d . .
C1 C 0.08493(8) 0.10570(11) -0.0213(2) 0.081(3) Uiso 1 d D .
C2 C 0.0828(3) 0.1430(2) -0.0184(7) 0.071(3) Uiso 1 d D .
C3 C 0.0639(3) 0.1570(3) -0.0844(8) 0.082(3) Uiso 1 d . .
H3 H 0.0529(3) 0.1438(3) -0.1243(8) 0.099 Uiso 1 calc R .
C4 C 0.0614(3) 0.1897(3) -0.0913(6) 0.080(3) Uiso 1 d D .
C5 C 0.04347(8) 0.20315(8) -0.1725(3) 0.122(5) Uiso 1 d D .
C6 C 0.04273(8) 0.20116(8) 0.2987(3) 0.079(3) Uiso 1 d D .
C7 C 0.0596(2) 0.2177(2) 0.2205(5) 0.064(3) Uiso 1 d D .
C8 C 0.0520(3) 0.2495(3) 0.2094(9) 0.081(3) Uiso 1 d . .
H8 H 0.0385(3) 0.2600(3) 0.2501(9) 0.097 Uiso 1 calc R .
C9 C 0.0639(3) 0.2668(2) 0.1376(7) 0.069(3) Uiso 1 d D .
C10 C 0.05272(7) 0.30257(11) 0.1255(2) 0.103(4) Uiso 1 d D .
C11 C 0.19925(9) 0.28722(9) -0.0002(3) 0.125(6) Uiso 1 d D .
C12 C 0.1780(3) 0.2647(2) 0.0575(7) 0.076(3) Uiso 1 d D .
C13 C 0.1873(4) 0.2637(3) 0.1446(9) 0.087(4) Uiso 1 d . .
H13 H 0.2071(4) 0.2746(3) 0.1626(9) 0.105 Uiso 1 calc R .
C14 C 0.1681(3) 0.2473(3) 0.2030(5) 0.081(3) Uiso 1 d D .
C15 C 0.17715(8) 0.24960(8) 0.2990(3) 0.129(6) Uiso 1 d D .
C16 C 0.20988(8) 0.14104(9) 0.1083(2) 0.111(5) Uiso 1 d D .
C17 C 0.1841(3) 0.1608(2) 0.0538(7) 0.082(3) Uiso 1 d D .
C18 C 0.1853(3) 0.1566(3) -0.0372(8) 0.075(3) Uiso 1 d . .
H18 H 0.2005(3) 0.1417(3) -0.0612(8) 0.090 Uiso 1 calc R .
C19 C 0.1649(2) 0.1739(2) -0.0865(4) 0.057(2) Uiso 1 d D .
C20 C 0.16728(7) 0.16903(7) -0.1838(3) 0.067(3) Uiso 1 d D .
F1 F 0.11543(9) 0.0970(3) -0.0532(4) 0.135(4) Uiso 0.50 d PD .
F2 F 0.06067(13) 0.0920(3) -0.0694(4) 0.135(4) Uiso 0.50 d PD .
F3 F 0.0825(2) 0.0927(3) 0.0561(3) 0.135(4) Uiso 0.50 d PD .
F1A F 0.10281(15) 0.0940(3) 0.0443(3) 0.122(4) Uiso 0.50 d PD .
F2A F 0.1002(2) 0.0951(3) -0.0921(3) 0.122(4) Uiso 0.50 d PD .
F3A F 0.05362(12) 0.0924(3) -0.0184(5) 0.122(4) Uiso 0.50 d PD .
F4 F 0.01051(10) 0.1942(2) -0.1654(7) 0.135(4) Uiso 0.50 d PD .
F5 F 0.0555(3) 0.1904(2) -0.2445(5) 0.135(4) Uiso 0.50 d PD .
F6 F 0.0438(2) 0.23505(8) -0.1817(7) 0.135(4) Uiso 0.50 d PD .
F4A F 0.06769(13) 0.2158(2) -0.2228(6) 0.125(3) Uiso 0.50 d PD .
F5A F 0.0273(2) 0.18050(14) -0.2176(6) 0.125(3) Uiso 0.50 d PD .
F6A F 0.0206(2) 0.2263(2) -0.1566(7) 0.125(3) Uiso 0.50 d PD .
F7 F 0.01094(10) 0.1911(2) 0.2798(6) 0.119(3) Uiso 0.50 d PD .
F8 F 0.0401(2) 0.2209(2) 0.3652(5) 0.119(3) Uiso 0.50 d PD .
F9 F 0.0605(2) 0.17546(14) 0.3244(7) 0.119(3) Uiso 0.50 d PD .
F7A F 0.01318(10) 0.2147(2) 0.3232(6) 0.110(3) Uiso 0.50 d PD .
F8A F 0.0647(2) 0.2034(2) 0.3639(5) 0.110(3) Uiso 0.50 d PD .
F9A F 0.0364(2) 0.16996(10) 0.2862(7) 0.110(3) Uiso 0.50 d PD .
F10 F 0.03095(12) 0.3028(2) 0.0597(3) 0.101(3) Uiso 0.50 d PD .
F11 F 0.03666(14) 0.3166(2) 0.1906(4) 0.101(3) Uiso 0.50 d PD .
F12 F 0.07941(14) 0.3212(2) 0.1045(5) 0.101(3) Uiso 0.50 d PD .
F10A F 0.01848(8) 0.3053(4) 0.1215(5) 0.166(5) Uiso 0.50 d PD .
F11A F 0.0657(2) 0.3186(3) 0.0593(4) 0.166(5) Uiso 0.50 d PD .
F12A F 0.0630(3) 0.3178(3) 0.1958(4) 0.166(5) Uiso 0.50 d PD .
F13 F 0.22639(12) 0.3007(2) 0.0378(5) 0.110(3) Uiso 0.50 d PD .
F14 F 0.1795(2) 0.3110(2) -0.0296(6) 0.110(3) Uiso 0.50 d PD .
F15 F 0.2110(2) 0.2710(2) -0.0673(5) 0.110(3) Uiso 0.50 d PD .
F13A F 0.1915(2) 0.31822(11) 0.0109(9) 0.190(6) Uiso 0.50 d PD .
F14A F 0.1945(2) 0.2806(4) -0.0824(4) 0.190(6) Uiso 0.50 d PD .
F15A F 0.23289(13) 0.2839(3) 0.0157(7) 0.190(6) Uiso 0.50 d PD .
F16 F 0.1881(2) 0.22134(9) 0.3288(6) 0.095(2) Uiso 0.50 d PD .
F17 F 0.14956(11) 0.2580(2) 0.3446(6) 0.095(2) Uiso 0.50 d PD .
F18 F 0.20177(13) 0.27118(12) 0.3150(7) 0.095(2) Uiso 0.50 d PD .
F16A F 0.1607(2) 0.22803(15) 0.3470(7) 0.208(7) Uiso 0.50 d PD .
F17A F 0.1720(2) 0.27841(12) 0.3342(8) 0.208(7) Uiso 0.50 d PD .
F18A F 0.21082(9) 0.2432(2) 0.3048(8) 0.208(7) Uiso 0.50 d PD .
F19 F 0.2296(2) 0.12124(14) 0.0625(5) 0.127(4) Uiso 0.50 d PD .
F20 F 0.1937(2) 0.1232(2) 0.1665(5) 0.127(4) Uiso 0.50 d PD .
F21 F 0.2309(2) 0.1610(2) 0.1499(6) 0.127(4) Uiso 0.50 d PD .
F19A F 0.23926(13) 0.1339(2) 0.0683(5) 0.119(3) Uiso 0.50 d PD .
F20A F 0.2183(2) 0.1559(2) 0.1806(4) 0.119(3) Uiso 0.50 d PD .
F21A F 0.1949(2) 0.1132(2) 0.1293(7) 0.119(3) Uiso 0.50 d PD .
F22 F 0.18419(14) 0.19390(11) -0.2177(6) 0.105(3) Uiso 0.50 d PD .
F23 F 0.18451(14) 0.14242(10) -0.2050(7) 0.105(3) Uiso 0.50 d PD .
F24 F 0.13656(11) 0.1675(2) -0.2218(6) 0.105(3) Uiso 0.50 d PD .
F22A F 0.19592(10) 0.15385(14) -0.2083(7) 0.092(2) Uiso 0.50 d PD .
F23A F 0.1664(2) 0.19716(13) -0.2246(6) 0.092(2) Uiso 0.50 d PD .
F24A F 0.14058(12) 0.1517(2) -0.2114(7) 0.092(2) Uiso 0.50 d PD .
Y2 Y 0.13778(2) 0.09112(2) 0.43833(13) 0.0468(2) Uani 1 d . .
O9 O 0.1357(2) 0.1410(2) 0.5020(5) 0.066(2) Uani 1 d . .
O10 O 0.0816(2) 0.0990(2) 0.4873(5) 0.066(2) Uani 1 d . .
O11 O 0.1726(2) 0.0558(2) 0.3642(5) 0.068(2) Uani 1 d . .
O12 O 0.1921(2) 0.1128(2) 0.4302(5) 0.066(2) Uani 1 d . .
O13 O 0.1598(3) 0.0754(2) 0.5731(6) 0.089(3) Uani 1 d . .
O14 O 0.1182(2) 0.0392(2) 0.4796(6) 0.075(2) Uani 1 d . .
O15 O 0.1003(2) 0.0670(2) 0.3351(5) 0.068(2) Uani 1 d . .
O16 O 0.1297(2) 0.1235(2) 0.3186(5) 0.074(2) Uani 1 d . .
C21 C 0.12570(8) 0.19224(10) 0.5616(2) 0.077(3) Uiso 1 d D .
C22 C 0.1127(2) 0.1586(2) 0.5359(6) 0.058(2) Uiso 1 d D .
C23 C 0.0791(3) 0.1505(3) 0.5494(8) 0.079(3) Uiso 1 d . .
H23 H 0.0648(3) 0.1651(3) 0.5777(8) 0.095 Uiso 1 calc R .
C24 C 0.0662(2) 0.1230(3) 0.5240(7) 0.069(3) Uiso 1 d D .
C25 C 0.02721(12) 0.11452(8) 0.5316(2) 0.099(4) Uiso 1 d D .
C26 C 0.21261(8) 0.02431(10) 0.2896(3) 0.108(5) Uiso 1 d D .
C27 C 0.2040(3) 0.0557(2) 0.3379(7) 0.077(3) Uiso 1 d D .
C28 C 0.2280(3) 0.0784(3) 0.3484(8) 0.073(3) Uiso 1 d . .
H28 H 0.2499(3) 0.0758(3) 0.3245(8) 0.087 Uiso 1 calc R .
C29 C 0.2203(2) 0.1060(2) 0.3950(7) 0.065(3) Uiso 1 d D .
C30 C 0.24875(11) 0.13154(12) 0.4107(3) 0.088(4) Uiso 1 d D .
F25 F 0.11005(14) 0.2029(2) 0.6318(3) 0.097(3) Uiso 0.50 d PD .
F26 F 0.1178(2) 0.2126(2) 0.4990(4) 0.097(3) Uiso 0.50 d PD .
F27 F 0.15959(8) 0.1945(2) 0.5748(4) 0.097(3) Uiso 0.50 d PD .
F25A F 0.10332(13) 0.2106(2) 0.6038(4) 0.093(3) Uiso 0.50 d PD .
F26A F 0.15348(14) 0.1888(2) 0.6109(4) 0.093(3) Uiso 0.50 d PD .
F27A F 0.1355(2) 0.2086(2) 0.4927(4) 0.093(3) Uiso 0.50 d PD .
F28 F 0.0156(3) 0.1235(2) 0.6079(3) 0.148(5) Uiso 0.50 d PD .
F29 F 0.0203(3) 0.08325(9) 0.5229(6) 0.148(5) Uiso 0.50 d PD .
F30 F 0.0086(3) 0.1302(2) 0.4736(4) 0.148(5) Uiso 0.50 d PD .
F28A F 0.0135(3) 0.1082(2) 0.4556(3) 0.112(3) Uiso 0.50 d PD .
F29A F 0.0087(2) 0.1381(2) 0.5664(5) 0.112(3) Uiso 0.50 d PD .
F30A F 0.0227(3) 0.08837(14) 0.5796(4) 0.112(3) Uiso 0.50 d PD .
F31 F 0.24646(8) 0.0185(2) 0.2909(7) 0.129(4) Uiso 0.50 d PD .
F32 F 0.2037(3) 0.0290(2) 0.2085(4) 0.129(4) Uiso 0.50 d PD .
F33 F 0.1968(2) -0.0025(2) 0.3155(7) 0.129(4) Uiso 0.50 d PD .
F31A F 0.18888(14) 0.0153(3) 0.2329(4) 0.124(4) Uiso 0.50 d PD .
F32A F 0.2154(3) 0.0006(2) 0.3464(6) 0.124(4) Uiso 0.50 d PD .
F33A F 0.24267(12) 0.0263(3) 0.2487(5) 0.124(4) Uiso 0.50 d PD .
F34 F 0.27944(14) 0.1216(2) 0.3828(4) 0.128(2) Uiso 1 d D .
F35 F 0.2526(2) 0.1397(2) 0.4922(3) 0.128(2) Uiso 1 d D .
F36 F 0.2409(2) 0.1583(2) 0.3680(4) 0.128(2) Uiso 1 d D .
C31 C 0.1810(5) 0.0944(4) 0.6278(9) 0.116(6) Uani 1 d . .
H31A H 0.1668(7) 0.1049(26) 0.6698(54) 0.174 Uiso 1 calc R .
H31B H 0.1930(27) 0.1104(22) 0.5946(15) 0.174 Uiso 1 calc R .
H31C H 0.1976(24) 0.0807(7) 0.6560(67) 0.174 Uiso 1 calc R .
C32 C 0.1515(4) 0.0444(4) 0.6054(11) 0.103(5) Uiso 1 d . .
H32A H 0.1721(4) 0.0310(4) 0.6029(11) 0.123 Uiso 1 calc R .
H32B H 0.1450(4) 0.0465(4) 0.6651(11) 0.123 Uiso 1 calc R .
C33 C 0.1249(7) 0.0288(7) 0.5623(18) 0.168(9) Uiso 1 d . .
H33A H 0.1303(7) 0.0058(7) 0.5603(18) 0.201 Uiso 1 calc R .
H33B H 0.1038(7) 0.0312(7) 0.5955(18) 0.201 Uiso 1 calc R .
C34 C 0.0924(4) 0.0247(4) 0.4332(11) 0.103(4) Uiso 1 d . .
H34A H 0.0702(4) 0.0295(4) 0.4598(11) 0.123 Uiso 1 calc R .
H34B H 0.0956(4) 0.0014(4) 0.4351(11) 0.123 Uiso 1 calc R .
C35 C 0.0911(5) 0.0353(4) 0.3407(12) 0.112(5) Uiso 1 d . .
H35A H 0.1069(5) 0.0222(4) 0.3070(12) 0.135 Uiso 1 calc R .
H35B H 0.0679(5) 0.0324(4) 0.3183(12) 0.135 Uiso 1 calc R .
C36 C 0.0968(7) 0.0825(6) 0.2540(19) 0.173(10) Uiso 1 d . .
H36A H 0.1090(7) 0.0696(6) 0.2118(19) 0.207 Uiso 1 calc R .
H36B H 0.0724(7) 0.0824(6) 0.2386(19) 0.207 Uiso 1 calc R .
C37 C 0.1089(4) 0.1143(4) 0.2488(10) 0.092(4) Uiso 1 d . .
H37A H 0.0891(4) 0.1288(4) 0.2453(10) 0.111 Uiso 1 calc R .
H37B H 0.1222(4) 0.1167(4) 0.1965(10) 0.111 Uiso 1 calc R .
C38 C 0.1445(4) 0.1558(3) 0.3066(9) 0.092(4) Uani 1 d . .
H38A H 0.1582(25) 0.1614(12) 0.3557(35) 0.137 Uiso 1 calc R .
H38B H 0.1262(4) 0.1712(5) 0.2996(75) 0.137 Uiso 1 calc R .
H38C H 0.1590(25) 0.1558(8) 0.2565(44) 0.137 Uiso 1 calc R .
C1S C 0.0000 0.0000 0.5095(28) 0.098(12) Uiso 0.50 d SPD 1
H1S1 H -0.0099 0.0199 0.5299(28) 0.147 Uiso 0.25 calc PR 1
H1S2 H 0.0234 -0.0020 0.5299(28) 0.147 Uiso 0.25 calc PR 1
H1S3 H -0.0135 -0.0179 0.5299(28) 0.147 Uiso 0.25 calc PR 1
C2S C 0.0000 0.0000 0.4217(9) 0.055(6) Uiso 0.50 d SPD 1
C3S C -0.0131(5) 0.0264(2) 0.3771(8) 0.072(6) Uiso 0.50 d PD 1
H3S H -0.0221(5) 0.0440(2) 0.4068(8) 0.086 Uiso 0.50 calc PR 1
C4S C -0.0127(7) 0.0266(3) 0.2882(8) 0.120(11) Uiso 0.50 d PD 1
H4S H -0.0210(7) 0.0445(3) 0.2585(8) 0.144 Uiso 0.50 calc PR 1
C5S C 0.0000 0.0000 0.2435(9) 0.082(10) Uiso 0.50 d SPD 1
H5S H 0.0000 0.0000 0.1840(9) 0.099 Uiso 0.50 calc SPR 1
C6S C -0.0083(8) 0.0150(4) 0.2695(14) 0.185(13) Uiso 0.50 d PD 2
H6S H -0.0173(8) 0.0235(4) 0.2191(14) 0.222 Uiso 0.50 calc PR 2
C7S C -0.0113(12) 0.0319(4) 0.3463(14) 0.185(13) Uiso 0.50 d PD 2
H7S H -0.0179(12) 0.0536(4) 0.3460(14) 0.222 Uiso 0.50 calc PR 2
C8S C -0.0045(11) 0.0163(3) 0.4234(15) 0.185(13) Uiso 0.50 d PD 2
H8S H -0.0060(11) 0.0276(3) 0.4747(15) 0.222 Uiso 0.50 calc PR 2

loop_
_atom_type_symbol
_atom_type_description
_atom_type_scat_dispersion_real
_atom_type_scat_dispersion_imag
_atom_type_scat_source
C C 0.0033 0.0016 'International Tables Vol C Tables 4.2.6.8 and 6.1.1.4'
H H 0.0000 0.0000 'International Tables Vol C Tables 4.2.6.8 and 6.1.1.4'
O O 0.0106 0.0060 'International Tables Vol C Tables 4.2.6.8 and 6.1.1.4'
F F 0.0171 0.0103 'International Tables Vol C Tables 4.2.6.8 and 6.1.1.4'
Y Y -2.7962 3.5667 'International Tables Vol C Tables 4.2.6.8 and 6.1.1.4'

loop_
_geom_angle_atom_site_label_1
_geom_angle_atom_site_label_2
_geom_angle_atom_site_label_3
_geom_angle
_geom_angle_site_symmetry_1
_geom_angle_site_symmetry_3
O3 Y1 O4 74.3(3) . .
O3 Y1 O7 103.8(3) . .
O4 Y1 O7 149.7(3) . .
O3 Y1 O5 138.2(3) . .
O4 Y1 O5 76.1(3) . .
O7 Y1 O5 87.7(3) . .
O3 Y1 O8 149.9(3) . .
O4 Y1 O8 123.9(2) . .
O7 Y1 O8 72.7(2) . .
O5 Y1 O8 71.9(3) . .
O3 Y1 O2 95.3(3) . .
O4 Y1 O2 72.9(3) . .
O7 Y1 O2 136.6(3) . .
O5 Y1 O2 103.5(3) . .
O8 Y1 O2 71.5(3) . .
O3 Y1 O6 72.4(3) . .
O4 Y1 O6 79.0(3) . .
O7 Y1 O6 71.8(3) . .
O5 Y1 O6 73.5(3) . .
O8 Y1 O6 130.7(3) . .
O2 Y1 O6 151.5(3) . .
O3 Y1 O1 74.5(3) . .
O4 Y1 O1 131.2(3) . .
O7 Y1 O1 74.6(3) . .
O5 Y1 O1 146.6(3) . .
O8 Y1 O1 75.8(2) . .
O2 Y1 O1 73.6(3) . .
O6 Y1 O1 124.6(3) . .
C2 O1 Y1 129.4(6) . .
C4 O2 Y1 132.9(6) . .
C7 O3 Y1 133.2(6) . .
C9 O4 Y1 133.2(6) . .
C12 O5 Y1 134.0(6) . .
C14 O6 Y1 132.2(6) . .
C17 O7 Y1 133.7(6) . .
C19 O8 Y1 134.6(6) . .
F1A C1 F1 74.4(4) . .
F1A C1 F2 130.6(7) . .
F1 C1 F2 107.2(2) . .
F1A C1 F3A 107.2(2) . .
F1 C1 F3A 135.0(6) . .
F2 C1 F3A 37.0(5) . .
F1A C1 F2A 107.2(2) . .
F1 C1 F2A 37.4(4) . .
F2 C1 F2A 72.5(4) . .
F3A C1 F2A 107.2(2) . .
F1A C1 F3 35.4(5) . .
F1 C1 F3 107.2(2) . .
F2 C1 F3 107.2(2) . .
F3A C1 F3 74.8(5) . .
F2A C1 F3 131.3(6) . .
F1A C1 C2 111.6(6) . .
F1 C1 C2 109.3(6) . .
F2 C1 C2 113.8(6) . .
F3A C1 C2 111.3(6) . .
F2A C1 C2 112.1(6) . .
F3 C1 C2 111.9(6) . .
O1 C2 C3 130.3(9) . .
O1 C2 C1 114.7(8) . .
C3 C2 C1 114.9(9) . .
C4 C3 C2 120.6(11) . .
O2 C4 C3 128.8(9) . .
O2 C4 C5 114.0(8) . .
C3 C4 C5 117.0(9) . .
F6 C5 F5 107.4(2) . .
F6 C5 F6A 46.2(4) . .
F5 C5 F6A 132.7(6) . .
F6 C5 F5A 130.4(6) . .
F5 C5 F5A 55.5(5) . .
F6A C5 F5A 107.3(2) . .
F6 C5 F4 107.1(2) . .
F5 C5 F4 107.2(2) . .
F6A C5 F4 63.2(4) . .
F5A C5 F4 53.1(5) . .
F6 C5 F4A 62.4(4) . .
F5 C5 F4A 53.7(5) . .
F6A C5 F4A 107.1(2) . .
F5A C5 F4A 107.1(2) . .
F4 C5 F4A 146.3(6) . .
F6 C5 C4 116.2(6) . .
F5 C5 C4 113.4(6) . .
F6A C5 C4 113.8(6) . .
F5A C5 C4 113.0(6) . .
F4 C5 C4 105.0(6) . .
F4A C5 C4 108.2(6) . .
F9A C6 F9 50.3(5) . .
F9A C6 F7A 107.3(2) . .
F9 C6 F7A 134.1(6) . .
F9A C6 F8A 107.3(2) . .
F9 C6 F8A 59.6(5) . .
F7A C6 F8A 107.3(2) . .
F9A C6 F8 134.5(6) . .
F9 C6 F8 107.3(2) . .
F7A C6 F8 56.4(5) . .
F8A C6 F8 53.5(5) . .
F9A C6 F7 59.7(4) . .
F9 C6 F7 107.2(2) . .
F7A C6 F7 53.3(4) . .
F8A C6 F7 141.4(6) . .
F8 C6 F7 107.2(2) . .
F9A C6 C7 113.0(6) . .
F9 C6 C7 112.1(6) . .
F7A C6 C7 113.8(6) . .
F8A C6 C7 107.9(6) . .
F8 C6 C7 112.3(6) . .
F7 C6 C7 110.6(5) . .
O3 C7 C8 128.3(9) . .
O3 C7 C6 115.6(7) . .
C8 C7 C6 116.0(8) . .
C7 C8 C9 121.6(11) . .
O4 C9 C8 127.2(8) . .
O4 C9 C10 113.1(7) . .
C8 C9 C10 119.6(9) . .
F11 C10 F11A 124.0(7) . .
F11 C10 F10A 62.2(5) . .
F11A C10 F10A 107.3(2) . .
F11 C10 F12 107.3(2) . .
F11A C10 F12 39.1(5) . .
F10A C10 F12 135.2(7) . .
F11 C10 F10 107.3(2) . .
F11A C10 F10 68.4(5) . .
F10A C10 F10 48.3(4) . .
F12 C10 F10 107.1(2) . .
F11 C10 F12A 45.2(5) . .
F11A C10 F12A 107.2(2) . .
F10A C10 F12A 107.1(2) . .
F12 C10 F12A 72.3(5) . .
F10 C10 F12A 145.7(7) . .
F11 C10 C9 116.8(6) . .
F11A C10 C9 117.7(7) . .
F10A C10 C9 111.3(7) . .
F12 C10 C9 111.7(6) . .
F10 C10 C9 106.1(6) . .
F12A C10 C9 105.6(7) . .
F15 C11 F13 107.3(2) . .
F15 C11 F14 107.3(2) . .
F13 C11 F14 107.3(2) . .
F15 C11 F13A 132.0(7) . .
F13 C11 F13A 73.3(5) . .
F14 C11 F13A 36.9(6) . .
F15 C11 F14A 34.5(6) . .
F13 C11 F14A 129.1(6) . .
F14 C11 F14A 74.8(6) . .
F13A C11 F14A 107.2(2) . .
F15 C11 F15A 76.2(5) . .
F13 C11 F15A 35.8(4) . .
F14 C11 F15A 134.6(6) . .
F13A C11 F15A 107.2(2) . .
F14A C11 F15A 107.1(2) . .
F15 C11 C12 110.0(6) . .
F13 C11 C12 114.4(6) . .
F14 C11 C12 110.3(6) . .
F13A C11 C12 112.9(6) . .
F14A C11 C12 111.7(7) . .
F15A C11 C12 110.4(6) . .
O5 C12 C13 128.4(9) . .
O5 C12 C11 114.8(8) . .
C13 C12 C11 116.8(9) . .
C14 C13 C12 121.7(12) . .
O6 C14 C13 127.5(9) . .
O6 C14 C15 112.4(8) . .
C13 C14 C15 120.0(10) . .
F18 C15 F17A 54.9(4) . .
F18 C15 F16A 133.4(6) . .
F17A C15 F16A 107.3(2) . .
F18 C15 F16 107.3(2) . .
F17A C15 F16 133.7(7) . .
F16A C15 F16 50.3(4) . .
F18 C15 F17 107.2(2) . .
F17A C15 F17 54.7(4) . .
F16A C15 F17 59.2(4) . .
F16 C15 F17 107.2(2) . .
F18 C15 F18A 54.6(4) . .
F17A C15 F18A 107.2(2) . .
F16A C15 F18A 107.2(2) . .
F16 C15 F18A 59.3(4) . .
F17 C15 F18A 143.0(6) . .
F18 C15 C14 112.8(6) . .
F17A C15 C14 115.2(7) . .
F16A C15 C14 113.6(6) . .
F16 C15 C14 111.0(6) . .
F17 C15 C14 111.0(6) . .
F18A C15 C14 106.0(7) . .
F21 C16 F20 107.3(2) . .
F21 C16 F20A 31.3(5) . .
F20 C16 F20A 77.7(6) . .
F21 C16 F19A 81.2(4) . .
F20 C16 F19A 127.0(5) . .
F20A C16 F19A 107.2(2) . .
F21 C16 F19 107.3(2) . .
F20 C16 F19 107.3(2) . .
F20A C16 F19 127.2(5) . .
F19A C16 F19 28.3(4) . .
F21 C16 F21A 133.1(7) . .
F20 C16 F21A 31.2(5) . .
F20A C16 F21A 107.2(2) . .
F19A C16 F21A 107.3(2) . .
F19 C16 F21A 81.3(5) . .
F21 C16 C17 109.6(6) . .
F20 C16 C17 111.7(6) . .
F20A C16 C17 112.5(6) . .
F19A C16 C17 114.0(6) . .
F19 C16 C17 113.4(6) . .
F21A C16 C17 108.3(6) . .
O7 C17 C18 128.7(8) . .
O7 C17 C16 113.6(8) . .
C18 C17 C16 117.6(9) . .
C19 C18 C17 119.8(10) . .
O8 C19 C18 129.3(8) . .
O8 C19 C20 112.3(7) . .
C18 C19 C20 118.3(8) . .
F24A C20 F22A 107.2(2) . .
F24A C20 F23 81.9(4) . .
F22A C20 F23 28.2(3) . .
F24A C20 F24 30.3(5) . .
F22A C20 F24 126.3(6) . .
F23 C20 F24 107.2(2) . .
F24A C20 F23A 107.3(2) . .
F22A C20 F23A 107.3(2) . .
F23 C20 F23A 128.2(6) . .
F24 C20 F23A 78.6(5) . .
F24A C20 F22 132.1(6) . .
F22A C20 F22 80.9(4) . .
F23 C20 F22 107.2(2) . .
F24 C20 F22 107.2(2) . .
F23A C20 F22 30.9(4) . .
F24A C20 C19 110.3(6) . .
F22A C20 C19 113.4(6) . .
F23 C20 C19 112.7(6) . .
F24 C20 C19 113.4(6) . .
F23A C20 C19 111.1(6) . .
F22 C20 C19 108.8(6) . .
F2A F1 C1 71.3(2) . .
F2A F1 F1A 117.6(6) . .
C1 F1 F1A 52.8(2) . .
F3A F2 C1 71.5(3) . .
F3A F2 F2A 121.7(5) . .
C1 F2 F2A 53.8(2) . .
F1A F3 C1 72.2(3) . .
F1A F3 F3A 120.4(5) . .
C1 F3 F3A 52.6(3) . .
F3 F1A C1 72.4(3) . .
F3 F1A F1 121.1(5) . .
C1 F1A F1 52.8(2) . .
F1 F2A C1 71.3(2) . .
F1 F2A F2 121.1(5) . .
C1 F2A F2 53.8(2) . .
F2 F3A C1 71.5(3) . .
F2 F3A F3 117.5(6) . .
C1 F3A F3 52.6(3) . .
F5A F4 C5 63.4(3) . .
F5A F4 F6A 111.8(5) . .
C5 F4 F6A 58.4(2) . .
F4A F5 F5A 122.6(4) . .
F4A F5 C5 63.2(3) . .
F5A F5 C5 62.3(3) . .
F6A F6 C5 66.9(3) . .
F6A F6 F4A 123.5(3) . .
C5 F6 F4A 58.9(2) . .
F5 F4A C5 63.0(3) . .
F5 F4A F6 112.0(5) . .
C5 F4A F6 58.7(2) . .
F4 F5A F5 123.8(3) . .
F4 F5A C5 63.5(3) . .
F5 F5A C5 62.2(3) . .
F6 F6A C5 66.9(2) . .
F6 F6A F4 122.2(4) . .
C5 F6A F4 58.5(2) . .
F7A F7 F9A 116.5(5) . .
F7A F7 C6 63.3(2) . .
F9A F7 C6 60.1(2) . .
F8A F8 F7A 121.5(4) . .
F8A F8 C6 63.2(3) . .
F7A F8 C6 61.8(3) . .
F9A F9 F8A 121.6(4) . .
F9A F9 C6 64.8(3) . .
F8A F9 C6 60.2(3) . .
F7 F7A F8 121.7(4) . .
F7 F7A C6 63.4(2) . .
F8 F7A C6 61.8(2) . .
F8 F8A F9 116.4(5) . .
F8 F8A C6 63.2(3) . .
F9 F8A C6 60.2(3) . .
F9 F9A F7 121.3(4) . .
F9 F9A C6 64.9(3) . .
F7 F9A C6 60.2(2) . .
F10A F10 C10 65.8(2) . .
F10A F10 F11A 111.1(6) . .
C10 F10 F11A 55.8(2) . .
F12A F11 C10 67.5(3) . .
F12A F11 F10A 126.1(2) . .
C10 F11 F10A 59.0(3) . .
F11A F12 C10 70.4(3) . .
F11A F12 F12A 118.3(6) . .
C10 F12 F12A 53.9(3) . .
F10 F10A C10 65.9(2) . .
F10 F10A F11 120.6(5) . .
C10 F10A F11 58.9(2) . .
F12 F11A C10 70.5(3) . .
F12 F11A F10 125.8(3) . .
C10 F11A F10 55.9(2) . .
F11 F12A C10 67.3(3) . .
F11 F12A F12 109.6(6) . .
C10 F12A F12 53.8(3) . .
F15A F13 C11 72.2(3) . .
F15A F13 F13A 122.5(5) . .
C11 F13 F13A 53.4(2) . .
F13A F14 C11 71.6(3) . .
F13A F14 F14A 117.7(5) . .
C11 F14 F14A 52.6(3) . .
F14A F15 C11 72.8(3) . .
F14A F15 F15A 119.4(6) . .
C11 F15 F15A 52.0(3) . .
F14 F13A C11 71.5(3) . .
F14 F13A F13 120.5(5) . .
C11 F13A F13 53.3(2) . .
F15 F14A C11 72.7(3) . .
F15 F14A F14 122.0(5) . .
C11 F14A F14 52.6(3) . .
F13 F15A C11 72.0(2) . .
F13 F15A F15 117.2(5) . .
C11 F15A F15 51.9(3) . .
F16A F16 F18A 121.9(4) . .
F16A F16 C15 64.8(2) . .
F18A F16 C15 60.4(2) . .
F17A F17 F16A 115.1(4) . .
F17A F17 C15 62.6(2) . .
F16A F17 C15 60.4(2) . .
F17A F18 F18A 122.2(4) . .
F17A F18 C15 62.6(2) . .
F18A F18 C15 62.8(2) . .
F16 F16A F17 122.1(4) . .
F16 F16A C15 64.8(2) . .
F17 F16A C15 60.4(2) . .
F18 F17A F17 122.0(4) . .
F18 F17A C15 62.6(2) . .
F17 F17A C15 62.7(2) . .
F18 F18A F16 115.1(5) . .
F18 F18A C15 62.6(2) . .
F16 F18A C15 60.3(2) . .
F19A F19 C16 75.8(3) . .
F19A F19 F21A 120.9(5) . .
C16 F19 F21A 49.3(2) . .
F21A F20 C16 74.4(3) . .
F21A F20 F20A 122.6(4) . .
C16 F20 F20A 51.2(3) . .
F20A F21 C16 74.4(3) . .
F20A F21 F19A 115.6(7) . .
C16 F21 F19A 49.4(2) . .
F19 F19A C16 75.8(3) . .
F19 F19A F21 121.2(5) . .
C16 F19A F21 49.4(2) . .
F21 F20A C16 74.3(3) . .
F21 F20A F20 122.5(5) . .
C16 F20A F20 51.1(3) . .
F20 F21A C16 74.4(3) . .
F20 F21A F19 115.6(6) . .
C16 F21A F19 49.3(2) . .
F23A F22 C20 74.5(3) . .
F23A F22 F22A 116.8(6) . .
C20 F22 F22A 49.5(2) . .
F22A F23 C20 75.9(2) . .
F22A F23 F24A 119.8(6) . .
C20 F23 F24A 49.0(2) . .
F24A F24 C20 74.9(3) . .
F24A F24 F23A 122.8(4) . .
C20 F24 F23A 50.7(2) . .
F23 F22A C20 75.9(2) . .
F23 F22A F22 122.0(5) . .
C20 F22A F22 49.6(2) . .
F22 F23A C20 74.6(3) . .
F22 F23A F24 121.4(5) . .
C20 F23A F24 50.7(2) . .
F24 F24A C20 74.9(3) . .
F24 F24A F23 116.0(6) . .
C20 F24A F23 49.0(2) . .
O12 Y2 O9 72.7(2) . .
O12 Y2 O11 71.6(2) . .
O9 Y2 O11 144.2(2) . .
O12 Y2 O10 145.1(2) . .
O9 Y2 O10 72.4(2) . .
O11 Y2 O10 143.3(2) . .
O12 Y2 O16 81.5(3) . .
O9 Y2 O16 80.0(3) . .
O11 Y2 O16 92.2(3) . .
O10 Y2 O16 93.4(3) . .
O12 Y2 O13 80.1(3) . .
O9 Y2 O13 82.7(3) . .
O11 Y2 O13 93.7(3) . .
O10 Y2 O13 94.6(3) . .
O16 Y2 O13 157.7(3) . .
O12 Y2 O14 131.7(3) . .
O9 Y2 O14 133.4(3) . .
O11 Y2 O14 75.4(3) . .
O10 Y2 O14 74.9(3) . .
O16 Y2 O14 134.4(3) . .
O13 Y2 O14 67.8(3) . .
O12 Y2 O15 133.1(3) . .
O9 Y2 O15 130.5(3) . .
O11 Y2 O15 75.4(3) . .
O10 Y2 O15 73.6(3) . .
O16 Y2 O15 67.3(3) . .
O13 Y2 O15 134.9(3) . .
O14 Y2 O15 67.1(3) . .
C22 O9 Y2 136.5(6) . .
C24 O10 Y2 133.0(5) . .
C27 O11 Y2 136.1(6) . .
C29 O12 Y2 137.1(6) . .
C32 O13 C31 114.6(11) . .
C32 O13 Y2 119.1(9) . .
C31 O13 Y2 126.3(8) . .
C34 O14 C33 119.5(14) . .
C34 O14 Y2 119.0(8) . .
C33 O14 Y2 118.5(12) . .
C35 O15 C36 117.7(14) . .
C35 O15 Y2 121.1(9) . .
C36 O15 Y2 118.1(12) . .
C37 O16 C38 111.8(10) . .
C37 O16 Y2 123.0(7) . .
C38 O16 Y2 125.2(7) . .
F25A C21 F27 121.5(5) . .
F25A C21 F26 81.6(5) . .
F27 C21 F26 107.3(2) . .
F25A C21 F27A 107.3(2) . .
F27 C21 F27A 79.0(5) . .
F26 C21 F27A 31.1(4) . .
F25A C21 F26A 107.3(2) . .
F27 C21 F26A 28.6(4) . .
F26 C21 F26A 133.0(6) . .
F27A C21 F26A 107.2(2) . .
F25A C21 F25 26.2(4) . .
F27 C21 F25 107.2(2) . .
F26 C21 F25 107.2(2) . .
F27A C21 F25 129.2(6) . .
F26A C21 F25 85.5(4) . .
F25A C21 C22 116.0(5) . .
F27 C21 C22 115.3(6) . .
F26 C21 C22 107.9(5) . .
F27A C21 C22 110.1(6) . .
F26A C21 C22 108.7(6) . .
F25 C21 C22 111.6(5) . .
O9 C22 C23 126.4(8) . .
O9 C22 C21 113.8(7) . .
C23 C22 C21 119.8(8) . .
C24 C23 C22 122.2(11) . .
O10 C24 C23 129.3(9) . .
O10 C24 C25 107.7(7) . .
C23 C24 C25 123.0(9) . .
F29A C25 F29 130.6(7) . .
F29A C25 F30 68.2(5) . .
F29 C25 F30 107.3(2) . .
F29A C25 F30A 107.3(2) . .
F29 C25 F30A 40.4(5) . .
F30 C25 F30A 135.6(7) . .
F29A C25 F28A 107.3(2) . .
F29 C25 F28A 68.7(5) . .
F30 C25 F28A 42.9(5) . .
F30A C25 F28A 107.1(2) . .
F29A C25 F28 40.9(5) . .
F29 C25 F28 107.2(2) . .
F30 C25 F28 107.2(2) . .
F30A C25 F28 71.0(5) . .
F28A C25 F28 136.4(6) . .
F29A C25 C24 112.8(6) . .
F29 C25 C24 114.1(6) . .
F30 C25 C24 111.3(6) . .
F30A C25 C24 110.8(6) . .
F28A C25 C24 111.3(6) . .
F28 C25 C24 109.5(6) . .
F33A C26 F31A 107.3(2) . .
F33A C26 F33 126.8(7) . .
F31A C26 F33 69.8(5) . .
F33A C26 F32A 107.3(2) . .
F31A C26 F32A 107.2(2) . .
F33 C26 F32A 38.3(5) . .
F33A C26 F31 32.7(5) . .
F31A C26 F31 129.6(6) . .
F33 C26 F31 107.2(2) . .
F32A C26 F31 77.2(5) . .
F33A C26 F32 75.9(5) . .
F31A C26 F32 39.1(5) . .
F33 C26 F32 107.2(2) . .
F32A C26 F32 140.1(6) . .
F31 C26 F32 107.2(2) . .
F33A C26 C27 112.0(6) . .
F31A C26 C27 114.5(6) . .
F33 C26 C27 117.0(6) . .
F32A C26 C27 108.1(6) . .
F31 C26 C27 110.9(6) . .
F32 C26 C27 106.9(6) . .
O11 C27 C28 127.9(8) . .
O11 C27 C26 111.6(8) . .
C28 C27 C26 120.5(9) . .
C27 C28 C29 119.9(11) . .
O12 C29 C28 127.2(8) . .
O12 C29 C30 113.2(8) . .
C28 C29 C30 119.6(9) . .
F35 C30 F36 107.2(2) . .
F35 C30 F34 107.2(2) . .
F36 C30 F34 107.3(2) . .
F35 C30 C29 113.9(6) . .
F36 C30 C29 109.1(6) . .
F34 C30 C29 111.7(6) . .
F25A F25 C21 76.8(3) . .
F27A F26 C21 74.5(3) . .
F27A F26 F25A 115.4(6) . .
C21 F26 F25A 49.2(2) . .
F26A F27 C21 75.8(3) . .
F26A F27 F27A 125.5(3) . .
C21 F27 F27A 50.5(2) . .
F25 F25A C21 77.0(3) . .
F25 F25A F26 125.1(3) . .
C21 F25A F26 49.2(2) . .
F27 F26A C21 75.6(3) . .
F26 F27A C21 74.4(3) . .
F26 F27A F27 120.4(5) . .
C21 F27A F27 50.5(2) . .
F29A F28 C25 69.4(3) . .
F29A F28 F30A 117.7(5) . .
C25 F28 F30A 54.5(3) . .
F30A F29 C25 69.8(3) . .
F30A F29 F28A 122.6(4) . .
C25 F29 F28A 55.7(3) . .
F28A F30 C25 68.6(3) . .
F28A F30 F29A 119.3(5) . .
C25 F30 F29A 55.9(3) . .
F30 F28A C25 68.5(3) . .
F30 F28A F29 118.4(5) . .
C25 F28A F29 55.6(3) . .
F28 F29A C25 69.6(3) . .
F28 F29A F30 122.7(4) . .
C25 F29A F30 55.9(3) . .
F29 F30A C25 69.8(3) . .
F29 F30A F28 118.5(5) . .
C25 F30A F28 54.5(3) . .
F33A F31 C26 73.6(3) . .
F33A F31 F32A 120.8(5) . .
C26 F31 F32A 51.4(3) . .
F31A F32 C26 70.4(3) . .
F31A F32 F33A 112.5(6) . .
C26 F32 F33A 52.0(3) . .
F32A F33 C26 70.8(3) . .
F32A F33 F31A 124.5(4) . .
C26 F33 F31A 55.1(3) . .
F32 F31A C26 70.5(3) . .
F32 F31A F33 122.9(4) . .
C26 F31A F33 55.1(3) . .
F33 F32A C26 70.8(3) . .
F33 F32A F31 111.6(7) . .
C26 F32A F31 51.4(3) . .
F31 F33A C26 73.7(3) . .
F31 F33A F32 123.3(5) . .
C26 F33A F32 52.1(3) . .
C33 C32 O13 114.7(17) . .
O14 C33 C32 116.4(21) . .
O14 C34 C35 113.7(14) . .
O15 C35 C34 109.5(14) . .
C37 C36 O15 116.3(21) . .
C36 C37 O16 113.6(17) . .
C1S C2S C3S 120.1(4) . 2
C1S C2S C3S 120.1(4) . .
C3S C2S C3S 119.7(8) 2 .
C2S C3S C4S 120.2(5) . .
C3S C4S C5S 120.0(5) . .
C4S C5S C4S 119.8(8) . 2
C6S C6S C7S 119.0(8) 2 .
C8S C7S C6S 119.7(9) . .
C8S C8S C7S 119.8(6) 2 .

loop_
_geom_bond_atom_site_label_1
_geom_bond_atom_site_label_2
_geom_bond_distance
_geom_bond_site_symmetry_2
Y1 O3 2.311(8) .
Y1 O4 2.317(7) .
Y1 O7 2.333(7) .
Y1 O5 2.336(8) .
Y1 O8 2.339(7) .
Y1 O2 2.342(7) .
Y1 O6 2.345(8) .
Y1 O1 2.360(7) .
O1 C2 1.251(13) .
O2 C4 1.238(13) .
O3 C7 1.256(12) .
O4 C9 1.262(12) .
O5 C12 1.213(13) .
O6 C14 1.285(13) .
O7 C17 1.244(13) .
O8 C19 1.264(11) .
C1 F1A 1.326(2) .
C1 F1 1.326(2) .
C1 F2 1.327(2) .
C1 F3A 1.327(2) .
C1 F2A 1.327(2) .
C1 F3 1.327(2) .
C1 C2 1.544(7) .
C2 C3 1.39(2) .
C3 C4 1.36(2) .
C4 C5 1.549(7) .
C5 F6 1.326(2) .
C5 F5 1.326(2) .
C5 F6A 1.326(2) .
C5 F5A 1.327(2) .
C5 F4 1.328(2) .
C5 F4A 1.328(2) .
C6 F9A 1.326(2) .
C6 F9 1.326(2) .
C6 F7A 1.326(2) .
C6 F8A 1.326(2) .
C6 F8 1.326(2) .
C6 F7 1.327(2) .
C6 C7 1.546(6) .
C7 C8 1.35(2) .
C8 C9 1.41(2) .
C9 C10 1.549(7) .
C10 F11 1.325(2) .
C10 F11A 1.326(2) .
C10 F10A 1.326(2) .
C10 F12 1.327(2) .
C10 F10 1.327(2) .
C10 F12A 1.328(2) .
C11 F15 1.326(2) .
C11 F13 1.326(2) .
C11 F14 1.326(2) .
C11 F13A 1.327(2) .
C11 F14A 1.327(2) .
C11 F15A 1.327(2) .
C11 C12 1.532(7) .
C12 C13 1.41(2) .
C13 C14 1.36(2) .
C14 C15 1.543(7) .
C15 F18 1.326(2) .
C15 F17A 1.326(2) .
C15 F16A 1.326(2) .
C15 F16 1.326(2) .
C15 F17 1.327(2) .
C15 F18A 1.328(2) .
C16 F21 1.326(2) .
C16 F20 1.326(2) .
C16 F20A 1.327(2) .
C16 F19A 1.327(2) .
C16 F19 1.327(2) .
C16 F21A 1.327(2) .
C16 C17 1.542(7) .
C17 C18 1.43(2) .
C18 C19 1.312(15) .
C19 C20 1.538(6) .
C20 F24A 1.326(2) .
C20 F22A 1.326(2) .
C20 F23 1.327(2) .
C20 F24 1.326(2) .
C20 F23A 1.326(2) .
C20 F22 1.327(2) .
F1 F2A 0.850(8) .
F1 F1A 1.604(8) .
F2 F3A 0.843(10) .
F2 F2A 1.569(8) .
F3 F1A 0.807(10) .
F3 F3A 1.611(10) .
F4 F5A 1.187(11) .
F4 F6A 1.390(9) .
F5 F4A 1.199(10) .
F5 F5A 1.234(11) .
F6 F6A 1.042(10) .
F6 F4A 1.375(9) .
F7 F7A 1.191(9) .
F7 F9A 1.320(8) .
F8 F8A 1.194(10) .
F8 F7A 1.254(9) .
F9 F9A 1.128(10) .
F9 F8A 1.317(10) .
F10 F10A 1.085(9) .
F10 F11A 1.490(9) .
F11 F12A 1.020(10) .
F11 F10A 1.369(9) .
F12 F11A 0.888(10) .
F12 F12A 1.567(9) .
F13 F15A 0.816(10) .
F13 F13A 1.583(9) .
F14 F13A 0.839(13) .
F14 F14A 1.612(12) .
F15 F14A 0.787(12) .
F15 F15A 1.636(9) .
F16 F16A 1.128(8) .
F16 F18A 1.313(8) .
F17 F17A 1.219(9) .
F17 F16A 1.311(9) .
F18 F17A 1.222(9) .
F18 F18A 1.217(9) .
F19 F19A 0.649(10) .
F19 F21A 1.729(8) .
F20 F21A 0.714(12) .
F20 F20A 1.664(10) .
F21 F20A 0.716(11) .
F21 F19A 1.726(8) .
F22 F23A 0.708(9) .
F22 F22A 1.722(7) .
F23 F22A 0.647(8) .
F23 F24A 1.739(7) .
F24 F24A 0.693(10) .
F24 F23A 1.680(9) .
Y2 O12 2.283(7) .
Y2 O9 2.290(7) .
Y2 O11 2.296(6) .
Y2 O10 2.322(6) .
Y2 O16 2.323(7) .
Y2 O13 2.363(8) .
Y2 O14 2.365(7) .
Y2 O15 2.385(7) .
O9 C22 1.262(11) .
O10 C24 1.289(12) .
O11 C27 1.278(12) .
O12 C29 1.249(12) .
O13 C32 1.41(2) .
O13 C31 1.42(2) .
O14 C34 1.37(2) .
O14 C33 1.39(3) .
O15 C35 1.36(2) .
O15 C36 1.43(3) .
O16 C37 1.41(2) .
O16 C38 1.461(14) .
C21 F25A 1.326(2) .
C21 F27 1.326(2) .
C21 F26 1.326(2) .
C21 F27A 1.327(2) .
C21 F26A 1.327(2) .
C21 F25 1.327(2) .
C21 C22 1.530(6) .
C22 C23 1.35(2) .
C23 C24 1.30(2) .
C24 C25 1.550(7) .
C25 F29A 1.326(2) .
C25 F29 1.326(2) .
C25 F30 1.326(2) .
C25 F30A 1.327(2) .
C25 F28A 1.327(2) .
C25 F28 1.327(2) .
C26 F33A 1.326(2) .
C26 F31A 1.326(2) .
C26 F33 1.326(2) .
C26 F32A 1.327(2) .
C26 F31 1.327(2) .
C26 F32 1.327(2) .
C26 C27 1.536(7) .
C27 C28 1.33(2) .
C28 C29 1.39(2) .
C29 C30 1.542(7) .
C30 F35 1.326(2) .
C30 F36 1.326(2) .
C30 F34 1.327(2) .
F25 F25A 0.602(10) .
F26 F27A 0.711(10) .
F26 F25A 1.733(8) .
F27 F26A 0.655(10) .
F27 F27A 1.687(9) .
F28 F29A 0.927(10) .
F28 F30A 1.541(9) .
F29 F30A 0.916(11) .
F29 F28A 1.497(10) .
F30 F28A 0.970(11) .
F30 F29A 1.487(10) .
F31 F33A 0.747(12) .
F31 F32A 1.655(10) .
F32 F31A 0.889(12) .
F32 F33A 1.632(10) .
F33 F32A 0.871(11) .
F33 F31A 1.518(10) .
C32 C33 1.39(3) .
C34 C35 1.51(2) .
C36 C37 1.40(3) .
C1S C2S 1.37(5) .
C2S C3S 1.390(5) 2
C2S C3S 1.390(5) .
C3S C4S 1.390(8) .
C4S C5S 1.392(5) .
C5S C4S 1.392(5) 2
C6S C6S 1.393(10) 2
C6S C7S 1.395(9) .
C7S C8S 1.393(8) .
C8S C8S 1.389(9) 2

loop_
_geom_torsion_atom_site_label_1
_geom_torsion_atom_site_label_2
_geom_torsion_atom_site_label_3
_geom_torsion_atom_site_label_4
_geom_torsion
O3 Y1 O1 C2 120.9(9)
O4 Y1 O1 C2 68.9(10)
O7 Y1 O1 C2 -129.6(9)
O5 Y1 O1 C2 -69.2(11)
O8 Y1 O1 C2 -54.0(9)
O2 Y1 O1 C2 20.6(9)
O6 Y1 O1 C2 176.1(8)
O3 Y1 O2 C4 -91.2(10)
O4 Y1 O2 C4 -162.9(11)
O7 Y1 O2 C4 25.3(12)
O5 Y1 O2 C4 126.5(10)
O8 Y1 O2 C4 61.1(10)
O6 Y1 O2 C4 -153.3(9)
O1 Y1 O2 C4 -19.0(10)
O4 Y1 O3 C7 -15.9(9)
O7 Y1 O3 C7 132.8(9)
O5 Y1 O3 C7 30.6(11)
O8 Y1 O3 C7 -148.0(8)
O2 Y1 O3 C7 -86.4(10)
O6 Y1 O3 C7 67.3(9)
O1 Y1 O3 C7 -157.8(10)
O3 Y1 O4 C9 10.4(10)
O7 Y1 O4 C9 -80.1(12)
O5 Y1 O4 C9 -139.7(10)
O8 Y1 O4 C9 163.8(9)
O2 Y1 O4 C9 111.2(10)
O6 Y1 O4 C9 -64.2(10)
O1 Y1 O4 C9 62.5(11)
O3 Y1 O5 C12 51.0(12)
O4 Y1 O5 C12 96.9(11)
O7 Y1 O5 C12 -57.3(11)
O8 Y1 O5 C12 -129.8(11)
O2 Y1 O5 C12 165.1(10)
O6 Y1 O5 C12 14.5(10)
O1 Y1 O5 C12 -114.3(10)
O3 Y1 O6 C14 -172.2(10)
O4 Y1 O6 C14 -95.4(10)
O7 Y1 O6 C14 76.2(10)
O5 Y1 O6 C14 -16.8(9)
O8 Y1 O6 C14 30.3(11)
O2 Y1 O6 C14 -104.7(11)
O1 Y1 O6 C14 131.8(9)
O3 Y1 O7 C17 139.2(10)
O4 Y1 O7 C17 -138.4(9)
O5 Y1 O7 C17 -81.5(10)
O8 Y1 O7 C17 -9.7(10)
O2 Y1 O7 C17 25.8(12)
O6 Y1 O7 C17 -154.9(11)
O1 Y1 O7 C17 69.9(10)
O3 Y1 O8 C19 -76.7(10)
O4 Y1 O8 C19 162.7(8)
O7 Y1 O8 C19 11.0(9)
O5 Y1 O8 C19 104.3(9)
O2 Y1 O8 C19 -144.1(9)
O6 Y1 O8 C19 56.7(10)
O1 Y1 O8 C19 -66.9(9)
Y1 O1 C2 C3 -20.0(18)
Y1 O1 C2 C1 161.6(5)
O1 C2 C3 C4 4.7(21)
C1 C2 C3 C4 -176.9(10)
Y1 O2 C4 C3 15.1(20)
Y1 O2 C4 C5 -159.8(6)
C2 C3 C4 O2 -1.5(21)
C2 C3 C4 C5 173.2(10)
Y1 O3 C7 C8 14.1(17)
Y1 O3 C7 C6 -168.7(5)
O3 C7 C8 C9 1.4(19)
C6 C7 C8 C9 -175.8(9)
Y1 O4 C9 C8 -3.0(18)
Y1 O4 C9 C10 173.5(5)
C7 C8 C9 O4 -7.0(19)
C7 C8 C9 C10 176.7(9)
Y1 O5 C12 C13 -7.9(19)
Y1 O5 C12 C11 173.4(5)
O5 C12 C13 C14 -5.6(21)
C11 C12 C13 C14 173.1(10)
Y1 O6 C14 C13 13.3(19)
Y1 O6 C14 C15 -170.0(5)
C12 C13 C14 O6 2.6(21)
C12 C13 C14 C15 -173.9(10)
Y1 O7 C17 C18 5.2(19)
Y1 O7 C17 C16 -172.9(5)
O7 C17 C18 C19 4.8(20)
C16 C17 C18 C19 -177.1(9)
Y1 O8 C19 C18 -7.4(17)
Y1 O8 C19 C20 169.8(5)
C17 C18 C19 O8 -3.7(18)
C17 C18 C19 C20 179.2(9)
O12 Y2 O9 C22 177.3(11)
O11 Y2 O9 C22 172.9(9)
O10 Y2 O9 C22 -3.6(10)
O16 Y2 O9 C22 93.2(10)
O13 Y2 O9 C22 -100.8(10)
O14 Y2 O9 C22 -51.1(11)
O15 Y2 O9 C22 44.9(11)
O12 Y2 O10 C24 4.9(12)
O9 Y2 O10 C24 3.3(9)
O11 Y2 O10 C24 -173.4(8)
O16 Y2 O10 C24 -75.1(10)
O13 Y2 O10 C24 84.1(10)
O14 Y2 O10 C24 149.6(10)
O15 Y2 O10 C24 -140.2(10)
O12 Y2 O11 C27 -3.3(10)
O9 Y2 O11 C27 1.1(13)
O10 Y2 O11 C27 175.6(10)
O16 Y2 O11 C27 77.0(11)
O13 Y2 O11 C27 -81.6(11)
O14 Y2 O11 C27 -147.5(11)
O15 Y2 O11 C27 142.8(11)
O9 Y2 O12 C29 -172.1(11)
O11 Y2 O12 C29 5.2(10)
O10 Y2 O12 C29 -173.7(9)
O16 Y2 O12 C29 -90.0(10)
O13 Y2 O12 C29 102.5(11)
O14 Y2 O12 C29 54.6(12)
O15 Y2 O12 C29 -42.3(11)
O12 Y2 O13 C32 -140.9(11)
O9 Y2 O13 C32 145.5(11)
O11 Y2 O13 C32 -70.3(11)
O10 Y2 O13 C32 73.9(11)
O16 Y2 O13 C32 -175.4(10)
O14 Y2 O13 C32 2.3(10)
O15 Y2 O13 C32 2.7(12)
O12 Y2 O13 C31 39.7(12)
O9 Y2 O13 C31 -33.9(12)
O11 Y2 O13 C31 110.3(12)
O10 Y2 O13 C31 -105.4(12)
O16 Y2 O13 C31 5.2(17)
O14 Y2 O13 C31 -177.1(13)
O15 Y2 O13 C31 -176.7(11)
O12 Y2 O14 C34 -138.3(9)
O9 Y2 O14 C34 114.6(10)
O11 Y2 O14 C34 -90.3(10)
O10 Y2 O14 C34 67.9(10)
O16 Y2 O14 C34 -11.8(11)
O13 Y2 O14 C34 169.4(10)
O15 Y2 O14 C34 -10.3(10)
O12 Y2 O14 C33 61.5(15)
O9 Y2 O14 C33 -45.6(15)
O11 Y2 O14 C33 109.6(15)
O10 Y2 O14 C33 -92.2(15)
O16 Y2 O14 C33 -171.9(14)
O13 Y2 O14 C33 9.3(15)
O15 Y2 O14 C33 -170.4(15)
O12 Y2 O15 C35 115.5(11)
O9 Y2 O15 C35 -139.3(11)
O11 Y2 O15 C35 69.2(11)
O10 Y2 O15 C35 -91.1(11)
O16 Y2 O15 C35 167.9(11)
O13 Y2 O15 C35 -11.3(12)
O14 Y2 O15 C35 -10.9(11)
O12 Y2 O15 C36 -44.5(15)
O9 Y2 O15 C36 60.7(15)
O11 Y2 O15 C36 -90.8(14)
O10 Y2 O15 C36 108.9(14)
O16 Y2 O15 C36 7.9(14)
O13 Y2 O15 C36 -171.3(14)
O14 Y2 O15 C36 -170.9(14)
O12 Y2 O16 C37 143.6(10)
O9 Y2 O16 C37 -142.6(10)
O11 Y2 O16 C37 72.6(10)
O10 Y2 O16 C37 -71.1(10)
O13 Y2 O16 C37 178.0(10)
O14 Y2 O16 C37 1.0(11)
O15 Y2 O16 C37 -0.5(9)
O12 Y2 O16 C38 -37.7(9)
O9 Y2 O16 C38 36.1(9)
O11 Y2 O16 C38 -108.8(10)
O10 Y2 O16 C38 107.5(10)
O13 Y2 O16 C38 -3.4(15)
O14 Y2 O16 C38 179.7(9)
O15 Y2 O16 C38 178.1(10)
Y2 O9 C22 C23 4.6(18)
Y2 O9 C22 C21 -174.5(6)
O9 C22 C23 C24 -3.3(20)
C21 C22 C23 C24 175.7(10)
Y2 O10 C24 C23 -4.3(18)
Y2 O10 C24 C25 173.8(6)
C22 C23 C24 O10 3.3(21)
C22 C23 C24 C25 -174.4(9)
Y2 O11 C27 C28 1.0(20)
Y2 O11 C27 C26 -179.4(6)
O11 C27 C28 C29 2.1(20)
C26 C27 C28 C29 -177.5(9)
Y2 O12 C29 C28 -4.8(18)
Y2 O12 C29 C30 177.8(6)
C27 C28 C29 O12 -0.3(19)
C27 C28 C29 C30 177.0(9)
C31 O13 C32 C33 166.1(19)
Y2 O13 C32 C33 -13.3(22)
C34 O14 C33 C32 179.8(18)
Y2 O14 C33 C32 -20.2(28)
O13 C32 C33 O14 21.5(30)
C33 O14 C34 C35 -172.4(18)
Y2 O14 C34 C35 27.7(17)
C36 O15 C35 C34 -172.7(17)
Y2 O15 C35 C34 27.2(18)
O14 C34 C35 O15 -34.6(20)
C35 O15 C36 C37 -175.4(18)
Y2 O15 C36 C37 -14.7(27)
O15 C36 C37 O16 13.6(29)
C38 O16 C37 C36 174.4(17)
Y2 O16 C37 C36 -6.8(21)
